data_7019248
loop_
_publ_author_name
'Li, Wenbo'
'Xue, Mingqiang'
'Tu, Jing'
'Zhang, Yong'
'Shen, Qi'

_publ_section_title
;
 Syntheses and structures of lanthanide borohydrides supported by a
 bridged bis(amidinate) ligand and their high activity for controlled
 polymerization of \e-caprolactone, l-lactide and rac-lactide.
;
_journal_issue 24
_journal_name_full 'Dalton transactions (Cambridge, England : 2003)'
_journal_page_first 7258
_journal_page_last 7265
_journal_paper_doi 10.1039/c2dt30096f
_journal_volume 41
_journal_year 2012
_chemical_absolute_configuration ad
_chemical_formula_moiety 'C27 H48 B N4 O2 Si2 Y, C4 H10 O2'
_chemical_formula_sum 'C31 H58 B N4 O4 Si2 Y'
_chemical_formula_weight 706.71
_chemical_name_systematic
;
?
;
_space_group_IT_number 19
_symmetry_cell_setting orthorhombic
_symmetry_Int_Tables_number 19
_symmetry_space_group_name_Hall 'P 2ac 2ab'
_symmetry_space_group_name_H-M 'P 21 21 21'
_atom_sites_solution_hydrogens geom
_atom_sites_solution_primary direct
_atom_sites_solution_secondary difmap
_audit_creation_method SHELXL-97
_cell_angle_alpha 90.00
_cell_angle_beta 90.00
_cell_angle_gamma 90.00
_cell_formula_units_Z 4
_cell_length_a 8.683(2)
_cell_length_b 19.888(6)
_cell_length_c 23.197(6)
_cell_measurement_reflns_used 7754
_cell_measurement_temperature 223(2)
_cell_measurement_theta_max 27.5
_cell_measurement_theta_min 3.1
_cell_volume 4005.8(18)
_computing_cell_refinement CrystalClear
_computing_data_collection CrystalClear
_computing_data_reduction CrystalStructure
_computing_structure_refinement 'SHELXL-97 (Sheldrick, 1997)'
_computing_structure_solution 'SHELXS-97 (Sheldrick, 1990)'
_diffrn_ambient_temperature 223(2)
_diffrn_detector_area_resol_mean 14.63
_diffrn_measured_fraction_theta_full 0.979
_diffrn_measured_fraction_theta_max 0.979
_diffrn_measurement_device_type 'Rigaku Saturn'
_diffrn_measurement_method \w
_diffrn_radiation_monochromator graphite
_diffrn_radiation_source 'fine-focus sealed tube'
_diffrn_radiation_type MoK\a
_diffrn_radiation_wavelength 0.71075
_diffrn_reflns_av_R_equivalents 0.0340
_diffrn_reflns_av_sigmaI/netI 0.1533
_diffrn_reflns_limit_h_max 6
_diffrn_reflns_limit_h_min -10
_diffrn_reflns_limit_k_max 24
_diffrn_reflns_limit_k_min -8
_diffrn_reflns_limit_l_max 19
_diffrn_reflns_limit_l_min -26
_diffrn_reflns_number 8666
_diffrn_reflns_theta_full 25.50
_diffrn_reflns_theta_max 25.50
_diffrn_reflns_theta_min 3.10
_exptl_absorpt_coefficient_mu 1.550
_exptl_absorpt_correction_T_max 0.581
_exptl_absorpt_correction_T_min 0.330
_exptl_absorpt_correction_type multi-scan
_exptl_absorpt_process_details 'Jacobson, R. (1998) Private communication'
_exptl_crystal_colour red
_exptl_crystal_density_diffrn 1.172
_exptl_crystal_density_method 'not measured'
_exptl_crystal_description prism
_exptl_crystal_F_000 1504
_exptl_crystal_size_max 0.80
_exptl_crystal_size_mid 0.40
_exptl_crystal_size_min 0.35
_refine_diff_density_max 0.699
_refine_diff_density_min -0.542
_refine_diff_density_rms 0.068
_refine_ls_abs_structure_details 'Flack H D (1983), Acta Cryst. A39, 876-881'
_refine_ls_abs_structure_Flack -0.030(8)
_refine_ls_extinction_method none
_refine_ls_goodness_of_fit_ref 0.843
_refine_ls_hydrogen_treatment mixed
_refine_ls_matrix_type full
_refine_ls_number_parameters 344
_refine_ls_number_reflns 6724
_refine_ls_number_restraints 20
_refine_ls_restrained_S_all 0.850
_refine_ls_R_factor_all 0.0885
_refine_ls_R_factor_gt 0.0551
_refine_ls_shift/su_max 0.000
_refine_ls_shift/su_mean 0.000
_refine_ls_structure_factor_coef Fsqd
_refine_ls_weighting_details 'calc w=1/[\s^2^(Fo^2^)+(0.0348P)^2^+0.0000P] where P=(Fo^2^+2Fc^2^)/3'
_refine_ls_weighting_scheme calc
_refine_ls_wR_factor_gt 0.0996
_refine_ls_wR_factor_ref 0.1130
_reflns_number_gt 3844
_reflns_number_total 6724
_reflns_threshold_expression >2sigma(I)
_cod_data_source_file c2dt30096f.txt
_cod_data_source_block shelxl
_cod_original_cell_volume 4005.9(18)
_cod_database_code 7019248

loop_
_symmetry_equiv_pos_as_xyz
'x, y, z'
'x+1/2, -y+1/2, -z'
'-x, y+1/2, -z+1/2'
'-x+1/2, -y, z+1/2'

loop_
_atom_site_label
_atom_site_type_symbol
_atom_site_fract_x
_atom_site_fract_y
_atom_site_fract_z
_atom_site_U_iso_or_equiv
_atom_site_adp_type
_atom_site_occupancy
_atom_site_symmetry_multiplicity
_atom_site_calc_flag
_atom_site_refinement_flags
_atom_site_disorder_assembly
_atom_site_disorder_group
Y1 Y 0.54953(7) 0.37647(3) 0.69643(2) 0.03766(16) Uani 1 1 d . A .
Si1 Si 0.5846(3) 0.42117(13) 0.86165(8) 0.0726(8) Uani 1 1 d D . .
Si2 Si 0.6454(3) 0.44309(12) 0.53935(8) 0.0621(6) Uani 1 1 d . . .
O1 O 0.3208(5) 0.4429(2) 0.6946(2) 0.0623(13) Uani 1 1 d D . .
O2 O 0.5996(5) 0.5003(2) 0.7005(2) 0.0570(12) Uani 1 1 d . . .
O3 O 0.1959(7) 0.6459(4) 0.6433(3) 0.134(3) Uiso 1 1 d . . .
O4 O 0.0618(7) 0.6018(3) 0.7495(2) 0.110(2) Uiso 1 1 d . . .
N1 N 0.5101(6) 0.3820(3) 0.8021(2) 0.0520(15) Uani 1 1 d . A .
N2 N 0.4027(6) 0.3002(3) 0.7489(2) 0.0476(15) Uani 1 1 d . A .
N3 N 0.5546(7) 0.3964(3) 0.59153(19) 0.0524(15) Uani 1 1 d . A .
N4 N 0.4360(8) 0.3071(3) 0.62935(18) 0.0536(16) Uani 1 1 d . A .
C1 C 0.4247(7) 0.3269(3) 0.8001(3) 0.0460(16) Uani 1 1 d . . .
C2 C 0.4603(9) 0.3454(4) 0.5845(3) 0.0507(18) Uani 1 1 d . . .
C3 C 0.3080(7) 0.2413(3) 0.7376(2) 0.0470(18) Uani 1 1 d . . .
H3A H 0.1995 0.2548 0.7366 0.056 Uiso 1 1 calc R A .
H3B H 0.3208 0.2092 0.7693 0.056 Uiso 1 1 calc R . .
C4 C 0.3471(9) 0.2074(3) 0.6823(2) 0.066(2) Uani 1 1 d . A .
H4A H 0.2825 0.1672 0.6786 0.079 Uiso 1 1 calc R . .
H4B H 0.4544 0.1923 0.6843 0.079 Uiso 1 1 calc R . .
C5 C 0.3281(9) 0.2488(4) 0.6291(3) 0.072(3) Uani 1 1 d . . .
H5A H 0.3480 0.2209 0.5951 0.086 Uiso 1 1 calc R A .
H5B H 0.2219 0.2652 0.6268 0.086 Uiso 1 1 calc R . .
C6 C 0.3533(12) 0.2964(5) 0.8517(3) 0.0946(14) Uani 1 1 d D A .
C7 C 0.2171(11) 0.3222(5) 0.8736(3) 0.0946(14) Uani 1 1 d . . .
H7 H 0.1698 0.3581 0.8540 0.113 Uiso 1 1 calc R A .
C8 C 0.1471(11) 0.2973(5) 0.9233(3) 0.0946(14) Uani 1 1 d D A .
H8 H 0.0566 0.3165 0.9382 0.113 Uiso 1 1 calc R . .
C9 C 0.2160(11) 0.2440(5) 0.9490(3) 0.0946(14) Uani 1 1 d D . .
H9 H 0.1696 0.2261 0.9823 0.113 Uiso 1 1 calc R A .
C10 C 0.3444(11) 0.2155(5) 0.9304(3) 0.0946(14) Uani 1 1 d D A .
H10 H 0.3878 0.1786 0.9497 0.113 Uiso 1 1 calc R . .
C11 C 0.4156(11) 0.2430(5) 0.8792(3) 0.0946(14) Uani 1 1 d D . .
H11 H 0.5064 0.2234 0.8649 0.113 Uiso 1 1 calc R A .
C12 C 0.3798(8) 0.3308(4) 0.5270(3) 0.052(2) Uani 1 1 d . A .
C13 C 0.4243(9) 0.2756(4) 0.4929(3) 0.062(2) Uani 1 1 d . . .
H13 H 0.4998 0.2456 0.5062 0.074 Uiso 1 1 calc R A .
C14 C 0.3567(11) 0.2659(5) 0.4397(3) 0.082(3) Uani 1 1 d . A .
H14 H 0.3906 0.2305 0.4161 0.098 Uiso 1 1 calc R . .
C15 C 0.2420(11) 0.3067(6) 0.4211(4) 0.087(3) Uani 1 1 d . . .
H15 H 0.1944 0.2984 0.3855 0.104 Uiso 1 1 calc R A .
C16 C 0.1959(10) 0.3593(6) 0.4536(4) 0.098(4) Uani 1 1 d . A .
H16 H 0.1170 0.3876 0.4401 0.117 Uiso 1 1 calc R . .
C17 C 0.2655(8) 0.3723(5) 0.5080(3) 0.073(2) Uani 1 1 d . . .
H17 H 0.2332 0.4090 0.5305 0.088 Uiso 1 1 calc R A .
C18 C 0.589(2) 0.3726(10) 0.9306(5) 0.118(3) Uani 0.50 1 d PD A 1
H18A H 0.4847 0.3620 0.9423 0.176 Uiso 0.50 1 calc PR A 1
H18B H 0.6385 0.3993 0.9603 0.176 Uiso 0.50 1 calc PR A 1
H18C H 0.6465 0.3313 0.9249 0.176 Uiso 0.50 1 calc PR A 1
C18' C 0.462(2) 0.4296(10) 0.9282(5) 0.118(3) Uani 0.50 1 d PD A 2
H18D H 0.4423 0.4768 0.9358 0.176 Uiso 0.50 1 calc PR A 2
H18E H 0.5148 0.4098 0.9608 0.176 Uiso 0.50 1 calc PR A 2
H18F H 0.3645 0.4065 0.9223 0.176 Uiso 0.50 1 calc PR A 2
C19 C 0.8012(16) 0.4355(11) 0.8480(7) 0.118(3) Uani 0.50 1 d PD A 1
H19A H 0.8493 0.3933 0.8374 0.176 Uiso 0.50 1 calc PR A 1
H19B H 0.8490 0.4528 0.8828 0.176 Uiso 0.50 1 calc PR A 1
H19C H 0.8142 0.4677 0.8170 0.176 Uiso 0.50 1 calc PR A 1
C19' C 0.7540(19) 0.3729(10) 0.8877(7) 0.118(3) Uani 0.50 1 d PD A 2
H19D H 0.7667 0.3328 0.8644 0.176 Uiso 0.50 1 calc PR A 2
H19E H 0.7381 0.3601 0.9276 0.176 Uiso 0.50 1 calc PR A 2
H19F H 0.8456 0.4006 0.8847 0.176 Uiso 0.50 1 calc PR A 2
C20 C 0.488(2) 0.5025(8) 0.8711(7) 0.118(3) Uani 0.50 1 d PD A 1
H20A H 0.5239 0.5338 0.8420 0.176 Uiso 0.50 1 calc PR A 1
H20B H 0.5105 0.5201 0.9091 0.176 Uiso 0.50 1 calc PR A 1
H20C H 0.3773 0.4965 0.8671 0.176 Uiso 0.50 1 calc PR A 1
C20' C 0.614(3) 0.5116(8) 0.8436(6) 0.118(3) Uani 0.50 1 d PD A 2
H20D H 0.7038 0.5163 0.8192 0.176 Uiso 0.50 1 calc PR A 2
H20E H 0.6286 0.5371 0.8788 0.176 Uiso 0.50 1 calc PR A 2
H20F H 0.5239 0.5285 0.8234 0.176 Uiso 0.50 1 calc PR A 2
C21 C 0.6749(10) 0.3995(4) 0.4686(3) 0.114(4) Uani 1 1 d . . .
H21A H 0.7024 0.3529 0.4755 0.172 Uiso 1 1 calc R . .
H21B H 0.7570 0.4215 0.4475 0.172 Uiso 1 1 calc R . .
H21C H 0.5805 0.4014 0.4463 0.172 Uiso 1 1 calc R . .
C22 C 0.5494(12) 0.5237(5) 0.5261(4) 0.146(5) Uani 1 1 d . . .
H22A H 0.4406 0.5160 0.5194 0.219 Uiso 1 1 calc R . .
H22B H 0.5946 0.5450 0.4925 0.219 Uiso 1 1 calc R . .
H22C H 0.5623 0.5526 0.5594 0.219 Uiso 1 1 calc R . .
C23 C 0.8404(10) 0.4615(6) 0.5636(3) 0.146(5) Uani 1 1 d . . .
H23A H 0.8601 0.4380 0.5995 0.219 Uiso 1 1 calc R . .
H23B H 0.8514 0.5095 0.5695 0.219 Uiso 1 1 calc R . .
H23C H 0.9134 0.4466 0.5346 0.219 Uiso 1 1 calc R . .
C24 C 0.3335(9) 0.5078(4) 0.6795(4) 0.094(2) Uani 1 1 d D . .
H24A H 0.2430 0.5314 0.6945 0.113 Uiso 1 1 calc R . .
H24B H 0.3283 0.5102 0.6374 0.113 Uiso 1 1 calc R . .
C25 C 0.4689(9) 0.5447(4) 0.6977(4) 0.094(2) Uani 1 1 d . . .
H25A H 0.4897 0.5811 0.6704 0.113 Uiso 1 1 calc R . .
H25B H 0.4505 0.5646 0.7358 0.113 Uiso 1 1 calc R . .
C26 C 0.1694(7) 0.4163(4) 0.6926(4) 0.100(3) Uani 1 1 d . . .
H26A H 0.1027 0.4472 0.6720 0.150 Uiso 1 1 calc R . .
H26B H 0.1312 0.4103 0.7316 0.150 Uiso 1 1 calc R . .
H26C H 0.1707 0.3733 0.6729 0.150 Uiso 1 1 calc R . .
C27 C 0.7404(7) 0.5369(4) 0.7064(4) 0.084(3) Uani 1 1 d . . .
H27A H 0.7571 0.5641 0.6723 0.126 Uiso 1 1 calc R . .
H27B H 0.8251 0.5055 0.7109 0.126 Uiso 1 1 calc R . .
H27C H 0.7345 0.5658 0.7400 0.126 Uiso 1 1 calc R . .
C28 C 0.0911(10) 0.6806(5) 0.6780(3) 0.115(4) Uiso 1 1 d D . .
H28A H -0.0142 0.6682 0.6671 0.139 Uiso 1 1 calc R . .
H28B H 0.1031 0.7291 0.6720 0.139 Uiso 1 1 calc R . .
C29 C 0.1163(11) 0.6648(5) 0.7374(4) 0.115(4) Uiso 1 1 d D . .
H29A H 0.2267 0.6668 0.7460 0.138 Uiso 1 1 calc R . .
H29B H 0.0637 0.6979 0.7617 0.138 Uiso 1 1 calc R . .
C30 C 0.1650(14) 0.6497(7) 0.5836(4) 0.181(5) Uiso 1 1 d . . .
H30A H 0.0731 0.6240 0.5748 0.271 Uiso 1 1 calc R . .
H30B H 0.2515 0.6316 0.5622 0.271 Uiso 1 1 calc R . .
H30C H 0.1491 0.6963 0.5727 0.271 Uiso 1 1 calc R . .
C31 C 0.0820(12) 0.5840(5) 0.8078(4) 0.147(4) Uiso 1 1 d . . .
H31A H 0.1891 0.5901 0.8185 0.220 Uiso 1 1 calc R . .
H31B H 0.0531 0.5373 0.8132 0.220 Uiso 1 1 calc R . .
H31C H 0.0176 0.6124 0.8318 0.220 Uiso 1 1 calc R . .
B1 B 0.8210(8) 0.3354(5) 0.7054(4) 0.078(3) Uani 1 1 d D . .
H1A H 0.731(5) 0.2996(19) 0.7206(17) 0.094 Uiso 1 1 d D . .
H1B H 0.846(6) 0.3747(18) 0.7380(14) 0.094 Uiso 1 1 d D . .
H1C H 0.791(5) 0.358(2) 0.6627(11) 0.094 Uiso 1 1 d D . .
H1D H 0.935(4) 0.310(3) 0.705(2) 0.094 Uiso 1 1 d D . .

loop_
_atom_site_aniso_label
_atom_site_aniso_U_11
_atom_site_aniso_U_22
_atom_site_aniso_U_33
_atom_site_aniso_U_23
_atom_site_aniso_U_13
_atom_site_aniso_U_12
Y1 0.0382(3) 0.0353(3) 0.0395(3) -0.0035(3) 0.0008(3) -0.0049(4)
Si1 0.107(2) 0.0633(17) 0.0479(12) -0.0085(11) -0.0112(13) -0.0214(16)
Si2 0.0820(16) 0.0542(15) 0.0499(12) 0.0061(11) 0.0141(12) -0.0180(13)
O1 0.044(3) 0.046(3) 0.097(3) 0.020(3) 0.000(3) 0.005(2)
O2 0.051(3) 0.041(3) 0.079(3) -0.005(3) 0.001(3) -0.008(2)
N1 0.085(4) 0.044(3) 0.028(2) -0.008(3) -0.008(3) -0.014(3)
N2 0.056(4) 0.050(4) 0.036(3) -0.006(3) 0.001(3) -0.018(3)
N3 0.068(4) 0.049(4) 0.040(3) 0.002(3) 0.002(3) -0.021(4)
N4 0.082(4) 0.052(4) 0.028(3) 0.005(3) -0.012(3) -0.035(4)
C1 0.042(4) 0.059(4) 0.038(3) 0.009(4) 0.010(4) 0.010(3)
C2 0.061(5) 0.048(4) 0.043(4) -0.001(3) -0.002(4) -0.004(5)
C3 0.052(4) 0.044(4) 0.045(4) -0.008(3) -0.002(3) -0.020(4)
C4 0.106(6) 0.031(4) 0.061(5) -0.011(4) 0.014(5) -0.030(4)
C5 0.112(7) 0.054(5) 0.048(4) 0.007(4) -0.010(4) -0.045(5)
C6 0.128(4) 0.096(4) 0.059(2) 0.002(2) 0.004(2) -0.022(3)
C7 0.128(4) 0.096(4) 0.059(2) 0.002(2) 0.004(2) -0.022(3)
C8 0.128(4) 0.096(4) 0.059(2) 0.002(2) 0.004(2) -0.022(3)
C9 0.128(4) 0.096(4) 0.059(2) 0.002(2) 0.004(2) -0.022(3)
C10 0.128(4) 0.096(4) 0.059(2) 0.002(2) 0.004(2) -0.022(3)
C11 0.128(4) 0.096(4) 0.059(2) 0.002(2) 0.004(2) -0.022(3)
C12 0.060(5) 0.058(5) 0.037(4) -0.006(4) 0.005(3) -0.005(4)
C13 0.077(6) 0.062(5) 0.047(4) -0.011(4) -0.004(4) 0.000(5)
C14 0.105(7) 0.097(8) 0.043(5) -0.002(5) 0.002(5) -0.039(7)
C15 0.083(7) 0.110(10) 0.068(6) 0.006(6) -0.018(6) -0.025(7)
C16 0.071(6) 0.121(11) 0.101(7) 0.042(7) -0.022(6) -0.002(7)
C17 0.064(5) 0.084(7) 0.072(5) 0.014(5) -0.006(4) 0.010(6)
C18 0.170(10) 0.112(8) 0.071(5) -0.042(5) -0.027(6) -0.049(7)
C18' 0.170(10) 0.112(8) 0.071(5) -0.042(5) -0.027(6) -0.049(7)
C19 0.170(10) 0.112(8) 0.071(5) -0.042(5) -0.027(6) -0.049(7)
C19' 0.170(10) 0.112(8) 0.071(5) -0.042(5) -0.027(6) -0.049(7)
C20 0.170(10) 0.112(8) 0.071(5) -0.042(5) -0.027(6) -0.049(7)
C20' 0.170(10) 0.112(8) 0.071(5) -0.042(5) -0.027(6) -0.049(7)
C21 0.177(9) 0.078(8) 0.088(6) 0.005(5) 0.086(6) -0.012(7)
C22 0.173(10) 0.087(8) 0.178(9) 0.075(7) 0.088(9) 0.042(9)
C23 0.134(9) 0.204(16) 0.100(7) 0.020(8) 0.031(7) -0.089(10)
C24 0.063(4) 0.054(4) 0.164(6) 0.002(5) -0.001(5) 0.015(4)
C25 0.063(4) 0.054(4) 0.164(6) 0.002(5) -0.001(5) 0.015(4)
C26 0.034(4) 0.076(7) 0.191(9) 0.003(7) 0.011(6) -0.007(4)
C27 0.057(5) 0.060(6) 0.135(7) -0.031(6) 0.016(5) -0.034(4)
B1 0.030(5) 0.063(7) 0.142(9) 0.031(7) -0.015(6) 0.002(4)

loop_
_atom_type_symbol
_atom_type_description
_atom_type_scat_dispersion_real
_atom_type_scat_dispersion_imag
_atom_type_scat_source
C C 0.0033 0.0016 'International Tables Vol C Tables 4.2.6.8 and 6.1.1.4'
H H 0.0000 0.0000 'International Tables Vol C Tables 4.2.6.8 and 6.1.1.4'
N N 0.0061 0.0033 'International Tables Vol C Tables 4.2.6.8 and 6.1.1.4'
O O 0.0106 0.0060 'International Tables Vol C Tables 4.2.6.8 and 6.1.1.4'
Si Si 0.0817 0.0704 'International Tables Vol C Tables 4.2.6.8 and 6.1.1.4'
Y Y -2.7962 3.5667 'International Tables Vol C Tables 4.2.6.8 and 6.1.1.4'
B B 0.0013 0.0007 'International Tables Vol C Tables 4.2.6.8 and 6.1.1.4'

loop_
_geom_angle_atom_site_label_1
_geom_angle_atom_site_label_2
_geom_angle_atom_site_label_3
_geom_angle
N4 Y1 N2 74.20(18)
N4 Y1 O1 87.9(2)
N2 Y1 O1 85.09(18)
N4 Y1 N3 55.73(17)
N2 Y1 N3 129.13(18)
O1 Y1 N3 84.70(19)
N4 Y1 N1 129.52(18)
N2 Y1 N1 55.63(17)
O1 Y1 N1 83.02(18)
N3 Y1 N1 166.33(18)
N4 Y1 B1 105.3(3)
N2 Y1 B1 105.1(3)
O1 Y1 B1 165.0(3)
N3 Y1 B1 96.8(3)
N1 Y1 B1 93.6(3)
N4 Y1 O2 133.62(17)
N2 Y1 O2 135.84(17)
O1 Y1 O2 66.43(15)
N3 Y1 O2 82.86(17)
N1 Y1 O2 86.74(17)
B1 Y1 O2 98.9(2)
N4 Y1 C2 27.83(18)
N2 Y1 C2 101.0(2)
O1 Y1 C2 82.8(2)
N3 Y1 C2 28.21(18)
N1 Y1 C2 153.6(2)
B1 Y1 C2 105.5(3)
O2 Y1 C2 107.60(19)
N4 Y1 C1 101.7(2)
N2 Y1 C1 27.60(17)
O1 Y1 C1 83.62(17)
N3 Y1 C1 154.9(2)
N1 Y1 C1 28.04(17)
B1 Y1 C1 100.2(2)
O2 Y1 C1 112.28(18)
C2 Y1 C1 127.8(2)
N4 Y1 H1A 93.5(10)
N2 Y1 H1A 79.2(4)
O1 Y1 H1A 163.2(7)
N3 Y1 H1A 109.9(10)
N1 Y1 H1A 83.2(10)
B1 Y1 H1A 26.4(3)
O2 Y1 H1A 122.2(6)
C2 Y1 H1A 106.0(11)
C1 Y1 H1A 79.7(8)
N4 Y1 H1C 93.6(11)
N2 Y1 H1C 125.3(8)
O1 Y1 H1C 148.7(6)
N3 Y1 H1C 70.8(4)
N1 Y1 H1C 118.4(5)
B1 Y1 H1C 26.4(2)
O2 Y1 H1C 90.9(11)
C2 Y1 H1C 84.2(8)
C1 Y1 H1C 126.3(4)
H1A Y1 H1C 47.9(6)
N1 Si1 C20 108.9(5)
N1 Si1 C19' 109.0(6)
C20 Si1 C19' 141.2(8)
N1 Si1 C20' 108.0(5)
C20 Si1 C20' 40.5(7)
C19' Si1 C20' 117.7(9)
N1 Si1 C18 117.6(6)
C20 Si1 C18 111.3(8)
C19' Si1 C18 55.8(8)
C20' Si1 C18 133.5(7)
N1 Si1 C18' 119.2(5)
C20 Si1 C18' 64.2(8)
C19' Si1 C18' 103.2(8)
C20' Si1 C18' 100.1(8)
C18 Si1 C18' 50.0(8)
N1 Si1 C19 107.6(5)
C20 Si1 C19 109.7(9)
C19' Si1 C19 50.0(7)
C20' Si1 C19 71.8(9)
C18 Si1 C19 101.3(9)
C18' Si1 C19 132.4(7)
N3 Si2 C23 108.5(4)
N3 Si2 C22 112.5(4)
C23 Si2 C22 107.4(5)
N3 Si2 C21 115.5(3)
C23 Si2 C21 103.7(4)
C22 Si2 C21 108.7(4)
C24 O1 C26 115.3(6)
C24 O1 Y1 118.0(5)
C26 O1 Y1 124.5(4)
C27 O2 C25 111.6(6)
C27 O2 Y1 130.7(4)
C25 O2 Y1 117.7(4)
C28 O3 C30 114.5(8)
C29 O4 C31 112.5(8)
C1 N1 Si1 128.0(5)
C1 N1 Y1 90.4(4)
Si1 N1 Y1 140.0(3)
C1 N2 C3 124.8(5)
C1 N2 Y1 97.4(4)
C3 N2 Y1 137.8(4)
C2 N3 Si2 128.0(5)
C2 N3 Y1 89.3(4)
Si2 N3 Y1 142.3(3)
C2 N4 C5 123.5(6)
C2 N4 Y1 96.9(4)
C5 N4 Y1 137.6(4)
N2 C1 N1 116.6(6)
N2 C1 C6 120.3(6)
N1 C1 C6 123.1(7)
N2 C1 Y1 55.0(3)
N1 C1 Y1 61.6(3)
C6 C1 Y1 175.3(6)
N4 C2 N3 116.8(6)
N4 C2 C12 120.6(7)
N3 C2 C12 122.6(6)
N4 C2 Y1 55.3(3)
N3 C2 Y1 62.5(3)
C12 C2 Y1 169.0(5)
N2 C3 C4 113.0(5)
N2 C3 H3A 109.0
C4 C3 H3A 109.0
N2 C3 H3B 109.0
C4 C3 H3B 109.0
H3A C3 H3B 107.8
C3 C4 C5 115.9(6)
C3 C4 H4A 108.3
C5 C4 H4A 108.3
C3 C4 H4B 108.3
C5 C4 H4B 108.3
H4A C4 H4B 107.4
N4 C5 C4 110.9(6)
N4 C5 H5A 109.5
C4 C5 H5A 109.5
N4 C5 H5B 109.5
C4 C5 H5B 109.5
H5A C5 H5B 108.0
C11 C6 C7 117.3(9)
C11 C6 C1 122.5(9)
C7 C6 C1 120.2(9)
C6 C7 C8 122.9(10)
C6 C7 H7 118.5
C8 C7 H7 118.5
C9 C8 C7 116.7(9)
C9 C8 H8 121.6
C7 C8 H8 121.6
C10 C9 C8 124.2(10)
C10 C9 H9 117.9
C8 C9 H9 117.9
C9 C10 C11 117.9(9)
C9 C10 H10 121.0
C11 C10 H10 121.0
C6 C11 C10 120.9(10)
C6 C11 H11 119.6
C10 C11 H11 119.6
C17 C12 C13 119.3(7)
C17 C12 C2 120.0(7)
C13 C12 C2 120.8(7)
C14 C13 C12 119.7(8)
C14 C13 H13 120.1
C12 C13 H13 120.1
C15 C14 C13 120.8(9)
C15 C14 H14 119.6
C13 C14 H14 119.6
C16 C15 C14 120.3(10)
C16 C15 H15 119.8
C14 C15 H15 119.8
C15 C16 C17 120.7(10)
C15 C16 H16 119.7
C17 C16 H16 119.7
C12 C17 C16 119.1(9)
C12 C17 H17 120.5
C16 C17 H17 120.5
Si1 C18 H18A 109.5
Si1 C18 H18B 109.5
H18A C18 H18B 109.5
Si1 C18 H18C 109.5
H18A C18 H18C 109.5
H18B C18 H18C 109.5
Si1 C18' H18D 109.5
Si1 C18' H18E 109.5
H18D C18' H18E 109.5
Si1 C18' H18F 109.5
H18D C18' H18F 109.5
H18E C18' H18F 109.5
Si1 C19 H19A 109.5
Si1 C19 H19B 109.5
Si1 C19 H19C 109.5
Si1 C19' H19D 109.5
Si1 C19' H19E 109.5
H19D C19' H19E 109.5
Si1 C19' H19F 109.5
H19D C19' H19F 109.5
H19E C19' H19F 109.5
Si1 C20 H20A 109.5
Si1 C20 H20B 109.5
Si1 C20 H20C 109.5
Si1 C20' H20D 109.5
Si1 C20' H20E 109.5
H20D C20' H20E 109.5
Si1 C20' H20F 109.5
H20D C20' H20F 109.5
H20E C20' H20F 109.5
Si2 C21 H21A 109.5
Si2 C21 H21B 109.5
H21A C21 H21B 109.5
Si2 C21 H21C 109.5
H21A C21 H21C 109.5
H21B C21 H21C 109.5
Si2 C22 H22A 109.5
Si2 C22 H22B 109.5
H22A C22 H22B 109.5
Si2 C22 H22C 109.5
H22A C22 H22C 109.5
H22B C22 H22C 109.5
Si2 C23 H23A 109.5
Si2 C23 H23B 109.5
H23A C23 H23B 109.5
Si2 C23 H23C 109.5
H23A C23 H23C 109.5
H23B C23 H23C 109.5
O1 C24 C25 118.6(7)
O1 C24 H24A 107.7
C25 C24 H24A 107.7
O1 C24 H24B 107.7
C25 C24 H24B 107.7
H24A C24 H24B 107.1
O2 C25 C24 110.0(6)
O2 C25 H25A 109.7
C24 C25 H25A 109.7
O2 C25 H25B 109.7
C24 C25 H25B 109.7
H25A C25 H25B 108.2
O1 C26 H26A 109.5
O1 C26 H26B 109.5
H26A C26 H26B 109.5
O1 C26 H26C 109.5
H26A C26 H26C 109.5
H26B C26 H26C 109.5
O2 C27 H27A 109.5
O2 C27 H27B 109.5
H27A C27 H27B 109.5
O2 C27 H27C 109.5
H27A C27 H27C 109.5
H27B C27 H27C 109.5
O3 C28 C29 110.3(9)
O3 C28 H28A 109.6
C29 C28 H28A 109.6
O3 C28 H28B 109.6
C29 C28 H28B 109.6
H28A C28 H28B 108.1
O4 C29 C28 110.2(9)
O4 C29 H29A 109.6
C28 C29 H29A 109.6
O4 C29 H29B 109.6
C28 C29 H29B 109.6
H29A C29 H29B 108.1
O3 C30 H30A 109.5
O3 C30 H30B 109.5
H30A C30 H30B 109.5
O3 C30 H30C 109.5
H30A C30 H30C 109.5
H30B C30 H30C 109.5
O4 C31 H31A 109.5
O4 C31 H31B 109.5
H31A C31 H31B 109.5
O4 C31 H31C 109.5
H31A C31 H31C 109.5
H31B C31 H31C 109.5
Y1 B1 H1A 65(3)
Y1 B1 H1B 91(3)
H1A B1 H1B 112.0(14)
Y1 B1 H1C 65(2)
H1A B1 H1C 111.8(13)
H1B B1 H1C 111.9(13)
Y1 B1 H1D 170(3)
H1A B1 H1D 110(4)
H1B B1 H1D 99(4)
H1C B1 H1D 111.8(13)

loop_
_geom_bond_atom_site_label_1
_geom_bond_atom_site_label_2
_geom_bond_distance
Y1 N4 2.302(5)
Y1 N2 2.325(5)
Y1 O1 2.386(4)
Y1 N3 2.466(5)
Y1 N1 2.477(5)
Y1 B1 2.503(8)
Y1 O2 2.503(4)
Y1 C2 2.780(6)
Y1 C1 2.816(6)
Y1 H1A 2.27(5)
Y1 H1C 2.27(4)
Si1 N1 1.713(5)
Si1 C20 1.836(15)
Si1 C19' 1.858(15)
Si1 C20' 1.865(14)
Si1 C18 1.868(13)
Si1 C18' 1.885(13)
Si1 C19 1.929(14)
Si2 N3 1.717(5)
Si2 C23 1.821(9)
Si2 C22 1.832(9)
Si2 C21 1.873(7)
O1 C24 1.341(8)
O1 C26 1.418(7)
O2 C27 1.428(6)
O2 C25 1.439(7)
O3 C28 1.396(9)
O3 C30 1.412(10)
O4 C29 1.367(10)
O4 C31 1.410(9)
N1 C1 1.324(8)
N2 C1 1.315(7)
N2 C3 1.455(7)
N3 C2 1.314(8)
N4 C2 1.307(7)
N4 C5 1.490(8)
C1 C6 1.477(10)
C2 C12 1.532(8)
C3 C4 1.489(7)
C3 H3A 0.9800
C3 H3B 0.9800
C4 C5 1.493(8)
C4 H4A 0.9800
C4 H4B 0.9800
C5 H5A 0.9800
C5 H5B 0.9800
C6 C11 1.353(10)
C6 C7 1.386(11)
C7 C8 1.394(10)
C7 H7 0.9400
C8 C9 1.357(10)
C8 H8 0.9400
C9 C10 1.322(10)
C9 H9 0.9400
C10 C11 1.445(9)
C10 H10 0.9400
C11 H11 0.9400
C12 C17 1.364(9)
C12 C13 1.408(9)
C13 C14 1.379(8)
C13 H13 0.9400
C14 C15 1.355(12)
C14 H14 0.9400
C15 C16 1.349(12)
C15 H15 0.9400
C16 C17 1.423(10)
C16 H16 0.9400
C17 H17 0.9400
C18 H18A 0.9700
C18 H18B 0.9700
C18 H18C 0.9700
C18' H18D 0.9700
C18' H18E 0.9700
C18' H18F 0.9700
C19 H19A 0.9700
C19 H19B 0.9700
C19 H19C 0.9700
C19' H19D 0.9700
C19' H19E 0.9700
C19' H19F 0.9700
C20 H20A 0.9700
C20 H20B 0.9700
C20 H20C 0.9700
C20' H20D 0.9700
C20' H20E 0.9700
C20' H20F 0.9700
C21 H21A 0.9700
C21 H21B 0.9700
C21 H21C 0.9700
C22 H22A 0.9700
C22 H22B 0.9700
C22 H22C 0.9700
C23 H23A 0.9700
C23 H23B 0.9700
C23 H23C 0.9700
C24 C25 1.448(9)
C24 H24A 0.9800
C24 H24B 0.9800
C25 H25A 0.9800
C25 H25B 0.9800
C26 H26A 0.9700
C26 H26B 0.9700
C26 H26C 0.9700
C27 H27A 0.9700
C27 H27B 0.9700
C27 H27C 0.9700
C28 C29 1.431(8)
C28 H28A 0.9800
C28 H28B 0.9800
C29 H29A 0.9800
C29 H29B 0.9800
C30 H30A 0.9700
C30 H30B 0.9700
C30 H30C 0.9700
C31 H31A 0.9700
C31 H31B 0.9700
C31 H31C 0.9700
B1 H1A 1.112(10)
B1 H1B 1.109(10)
B1 H1C 1.114(9)
B1 H1D 1.106(10)

loop_
_geom_torsion_atom_site_label_1
_geom_torsion_atom_site_label_2
_geom_torsion_atom_site_label_3
_geom_torsion_atom_site_label_4
_geom_torsion
N4 Y1 O1 C24 -120.9(6)
N2 Y1 O1 C24 164.8(6)
N3 Y1 O1 C24 -65.1(6)
N1 Y1 O1 C24 108.9(6)
B1 Y1 O1 C24 31.3(13)
O2 Y1 O1 C24 19.4(6)
C2 Y1 O1 C24 -93.4(6)
C1 Y1 O1 C24 137.1(7)
N4 Y1 O1 C26 41.0(6)
N2 Y1 O1 C26 -33.3(6)
N3 Y1 O1 C26 96.8(6)
N1 Y1 O1 C26 -89.2(6)
B1 Y1 O1 C26 -166.8(9)
O2 Y1 O1 C26 -178.7(7)
C2 Y1 O1 C26 68.5(6)
C1 Y1 O1 C26 -61.0(6)
N4 Y1 O2 C27 -121.4(6)
N2 Y1 O2 C27 122.4(6)
O1 Y1 O2 C27 176.7(6)
N3 Y1 O2 C27 -96.0(6)
N1 Y1 O2 C27 92.9(6)
B1 Y1 O2 C27 -0.2(7)
C2 Y1 O2 C27 -109.7(6)
C1 Y1 O2 C27 104.7(6)
N4 Y1 O2 C25 60.0(6)
N2 Y1 O2 C25 -56.2(6)
O1 Y1 O2 C25 -1.9(5)
N3 Y1 O2 C25 85.4(6)
N1 Y1 O2 C25 -85.7(6)
B1 Y1 O2 C25 -178.9(6)
C2 Y1 O2 C25 71.7(6)
C1 Y1 O2 C25 -73.9(6)
C20 Si1 N1 C1 -111.8(9)
C19' Si1 N1 C1 76.5(9)
C20' Si1 N1 C1 -154.5(9)
C18 Si1 N1 C1 15.9(10)
C18' Si1 N1 C1 -41.4(10)
C19 Si1 N1 C1 129.4(9)
C20 Si1 N1 Y1 87.4(9)
C19' Si1 N1 Y1 -84.3(8)
C20' Si1 N1 Y1 44.6(9)
C18 Si1 N1 Y1 -144.9(9)
C18' Si1 N1 Y1 157.7(8)
C19 Si1 N1 Y1 -31.4(9)
N4 Y1 N1 C1 8.1(5)
N2 Y1 N1 C1 0.7(4)
O1 Y1 N1 C1 89.5(4)
N3 Y1 N1 C1 115.8(8)
B1 Y1 N1 C1 -105.1(4)
O2 Y1 N1 C1 156.2(4)
C2 Y1 N1 C1 31.7(7)
N4 Y1 N1 Si1 173.1(4)
N2 Y1 N1 Si1 165.7(6)
O1 Y1 N1 Si1 -105.4(5)
N3 Y1 N1 Si1 -79.2(9)
B1 Y1 N1 Si1 59.9(5)
O2 Y1 N1 Si1 -38.8(5)
C2 Y1 N1 Si1 -163.3(4)
C1 Y1 N1 Si1 165.0(8)
N4 Y1 N2 C1 -174.8(5)
O1 Y1 N2 C1 -85.6(4)
N3 Y1 N2 C1 -164.7(4)
N1 Y1 N2 C1 -0.7(4)
B1 Y1 N2 C1 83.2(5)
O2 Y1 N2 C1 -37.3(5)
C2 Y1 N2 C1 -167.3(4)
N4 Y1 N2 C3 3.9(6)
O1 Y1 N2 C3 93.1(7)
N3 Y1 N2 C3 14.0(8)
N1 Y1 N2 C3 178.0(7)
B1 Y1 N2 C3 -98.1(7)
O2 Y1 N2 C3 141.4(6)
C2 Y1 N2 C3 11.4(7)
C1 Y1 N2 C3 178.7(9)
C23 Si2 N3 C2 -140.5(7)
C22 Si2 N3 C2 100.8(8)
C21 Si2 N3 C2 -24.7(8)
C23 Si2 N3 Y1 29.0(7)
C22 Si2 N3 Y1 -89.6(7)
C21 Si2 N3 Y1 144.9(5)
N4 Y1 N3 C2 6.5(4)
N2 Y1 N3 C2 -5.3(6)
O1 Y1 N3 C2 -84.6(5)
N1 Y1 N3 C2 -110.7(8)
B1 Y1 N3 C2 110.4(5)
O2 Y1 N3 C2 -151.4(5)
C1 Y1 N3 C2 -22.1(7)
N4 Y1 N3 Si2 -165.3(6)
N2 Y1 N3 Si2 -177.1(4)
O1 Y1 N3 Si2 103.6(5)
N1 Y1 N3 Si2 77.5(10)
B1 Y1 N3 Si2 -61.4(6)
O2 Y1 N3 Si2 36.8(5)
C2 Y1 N3 Si2 -171.8(9)
C1 Y1 N3 Si2 166.1(4)
N2 Y1 N4 C2 163.9(6)
O1 Y1 N4 C2 78.4(5)
N3 Y1 N4 C2 -6.6(4)
N1 Y1 N4 C2 157.6(4)
B1 Y1 N4 C2 -94.4(5)
O2 Y1 N4 C2 24.4(6)
C1 Y1 N4 C2 161.5(5)
N2 Y1 N4 C5 1.1(8)
O1 Y1 N4 C5 -84.4(8)
N3 Y1 N4 C5 -169.4(9)
N1 Y1 N4 C5 -5.2(9)
B1 Y1 N4 C5 102.8(8)
O2 Y1 N4 C5 -138.4(7)
C2 Y1 N4 C5 -162.9(12)
C1 Y1 N4 C5 -1.4(8)
C3 N2 C1 N1 -177.7(6)
Y1 N2 C1 N1 1.3(7)
C3 N2 C1 C6 1.1(11)
Y1 N2 C1 C6 -179.9(6)
C3 N2 C1 Y1 -179.0(8)
Si1 N1 C1 N2 -169.0(5)
Y1 N1 C1 N2 -1.2(6)
Si1 N1 C1 C6 12.2(11)
Y1 N1 C1 C6 -180.0(7)
Si1 N1 C1 Y1 -167.8(6)
N4 Y1 C1 N2 5.1(5)
O1 Y1 C1 N2 91.6(4)
N3 Y1 C1 N2 28.9(7)
N1 Y1 C1 N2 178.7(7)
B1 Y1 C1 N2 -103.0(5)
O2 Y1 C1 N2 152.9(4)
C2 Y1 C1 N2 15.9(5)
N4 Y1 C1 N1 -173.6(4)
N2 Y1 C1 N1 -178.7(7)
O1 Y1 C1 N1 -87.1(4)
N3 Y1 C1 N1 -149.8(4)
B1 Y1 C1 N1 78.3(4)
O2 Y1 C1 N1 -25.8(4)
C2 Y1 C1 N1 -162.8(4)
N4 Y1 C1 C6 6(7)
N2 Y1 C1 C6 1(7)
O1 Y1 C1 C6 92(7)
N3 Y1 C1 C6 30(7)
N1 Y1 C1 C6 180(100)
B1 Y1 C1 C6 -102(7)
O2 Y1 C1 C6 154(7)
C2 Y1 C1 C6 17(7)
C5 N4 C2 N3 177.7(7)
Y1 N4 C2 N3 11.5(8)
C5 N4 C2 C12 -1.6(12)
Y1 N4 C2 C12 -167.8(6)
C5 N4 C2 Y1 166.2(9)
Si2 N3 C2 N4 163.0(6)
Y1 N3 C2 N4 -10.6(7)
Si2 N3 C2 C12 -17.7(11)
Y1 N3 C2 C12 168.7(6)
Si2 N3 C2 Y1 173.6(7)
N2 Y1 C2 N4 -15.7(5)
O1 Y1 C2 N4 -99.3(5)
N3 Y1 C2 N4 168.5(8)
N1 Y1 C2 N4 -41.4(8)
B1 Y1 C2 N4 93.5(5)
O2 Y1 C2 N4 -161.7(5)
C1 Y1 C2 N4 -23.2(6)
N4 Y1 C2 N3 -168.5(8)
N2 Y1 C2 N3 175.8(4)
O1 Y1 C2 N3 92.3(4)
N1 Y1 C2 N3 150.2(4)
B1 Y1 C2 N3 -75.0(5)
O2 Y1 C2 N3 29.8(5)
C1 Y1 C2 N3 168.4(4)
N4 Y1 C2 C12 71(3)
N2 Y1 C2 C12 56(3)
O1 Y1 C2 C12 -28(3)
N3 Y1 C2 C12 -120(3)
N1 Y1 C2 C12 30(3)
B1 Y1 C2 C12 165(3)
O2 Y1 C2 C12 -90(3)
C1 Y1 C2 C12 48(3)
C1 N2 C3 C4 -158.8(6)
Y1 N2 C3 C4 22.7(10)
N2 C3 C4 C5 -60.8(9)
C2 N4 C5 C4 169.2(7)
Y1 N4 C5 C4 -31.4(12)
C3 C4 C5 N4 64.0(9)
N2 C1 C6 C11 81.8(11)
N1 C1 C6 C11 -99.5(11)
Y1 C1 C6 C11 81(7)
N2 C1 C6 C7 -97.9(10)
N1 C1 C6 C7 80.8(11)
Y1 C1 C6 C7 -99(7)
C11 C6 C7 C8 2.7(14)
C1 C6 C7 C8 -177.6(7)
C6 C7 C8 C9 -2.3(14)
C7 C8 C9 C10 0.9(15)
C8 C9 C10 C11 -0.1(14)
C7 C6 C11 C10 -1.8(14)
C1 C6 C11 C10 178.5(7)
C9 C10 C11 C6 0.5(13)
N4 C2 C12 C17 108.7(9)
N3 C2 C12 C17 -70.5(10)
Y1 C2 C12 C17 44(3)
N4 C2 C12 C13 -72.6(10)
N3 C2 C12 C13 108.2(9)
Y1 C2 C12 C13 -137(2)
C17 C12 C13 C14 2.7(11)
C2 C12 C13 C14 -176.0(7)
C12 C13 C14 C15 -3.5(12)
C13 C14 C15 C16 2.5(15)
C14 C15 C16 C17 -0.7(15)
C13 C12 C17 C16 -0.9(11)
C2 C12 C17 C16 177.8(7)
C15 C16 C17 C12 -0.1(14)
C26 O1 C24 C25 160.0(8)
Y1 O1 C24 C25 -36.4(11)
C27 O2 C25 C24 167.8(7)
Y1 O2 C25 C24 -13.4(10)
O1 C24 C25 O2 32.0(12)
C30 O3 C28 C29 170.4(9)
C31 O4 C29 C28 -179.2(7)
O3 C28 C29 O4 -75.0(10)
